data_4334331
loop_
_publ_author_name
'Jamie Hicks'
'Cameron Jones'

_publ_section_title
;
 Extremely Bulky Amido First Row Transition Metal(II) Halide Complexes:
 Potential Precursors to Low Coordinate Metal-Metal Bonded Systems
;
_journal_name_full 'Inorganic Chemistry'
_journal_page_first 3900
_journal_page_last 3907
_journal_paper_doi 10.1021/ic302672a
_journal_volume 52
_journal_year 2013
_chemical_formula_sum 'C16 H32 Br4 Co2 O4'
_chemical_formula_weight 725.92
_chemical_name_systematic
; 
 ? 
;
_space_group_IT_number 2
_symmetry_cell_setting triclinic
_symmetry_space_group_name_Hall '-P 1'
_symmetry_space_group_name_H-M 'P -1'
_atom_sites_solution_hydrogens geom
_atom_sites_solution_primary direct
_atom_sites_solution_secondary difmap
_audit_creation_method SHELXL-97
_cell_angle_alpha 61.163(4)
_cell_angle_beta 84.133(3)
_cell_angle_gamma 89.749(3)
_cell_formula_units_Z 4
_cell_length_a 9.6952(3)
_cell_length_b 16.7946(7)
_cell_length_c 16.9815(6)
_cell_measurement_temperature 123(2)
_cell_volume 2406.28(18)
_computing_structure_refinement 'SHELXL-97 (Sheldrick, 1997)'
_computing_structure_solution 'SHELXS-97 (Sheldrick, 1990)'
_diffrn_ambient_temperature 123(2)
_diffrn_measured_fraction_theta_full 0.987
_diffrn_measured_fraction_theta_max 0.987
_diffrn_measurement_device_type 'Oxford Gemini Ultra'
_diffrn_radiation_monochromator graphite
_diffrn_radiation_source 'Enhance (Mo) x-ray Source'
_diffrn_radiation_type MoK\a
_diffrn_radiation_wavelength 0.71073
_diffrn_reflns_av_R_equivalents 0.0343
_diffrn_reflns_av_sigmaI/netI 0.0672
_diffrn_reflns_limit_h_max 10
_diffrn_reflns_limit_h_min -11
_diffrn_reflns_limit_k_max 20
_diffrn_reflns_limit_k_min -15
_diffrn_reflns_limit_l_max 20
_diffrn_reflns_limit_l_min -20
_diffrn_reflns_number 14844
_diffrn_reflns_theta_full 25.25
_diffrn_reflns_theta_max 25.25
_diffrn_reflns_theta_min 3.03
_exptl_absorpt_coefficient_mu 8.038
_exptl_absorpt_correction_T_max 0.531
_exptl_absorpt_correction_T_min 0.420
_exptl_absorpt_correction_type multi-scan
_exptl_absorpt_process_details 'SCALE3 ABSPACK'
_exptl_crystal_colour blue
_exptl_crystal_density_diffrn 2.004
_exptl_crystal_description block
_exptl_crystal_F_000 1416
_exptl_crystal_size_max 0.13
_exptl_crystal_size_mid 0.10
_exptl_crystal_size_min 0.09
_refine_diff_density_max 0.748
_refine_diff_density_min -0.647
_refine_diff_density_rms 0.151
_refine_ls_extinction_method none
_refine_ls_goodness_of_fit_ref 1.097
_refine_ls_hydrogen_treatment constr
_refine_ls_matrix_type full
_refine_ls_number_parameters 469
_refine_ls_number_reflns 8621
_refine_ls_number_restraints 0
_refine_ls_restrained_S_all 1.097
_refine_ls_R_factor_all 0.0739
_refine_ls_R_factor_gt 0.0484
_refine_ls_shift/su_max 0.000
_refine_ls_shift/su_mean 0.000
_refine_ls_structure_factor_coef Fsqd
_refine_ls_weighting_details 'calc w=1/[\s^2^(Fo^2^)+(0.0285P)^2^+11.4926P] where P=(Fo^2^+2Fc^2^)/3'
_refine_ls_weighting_scheme calc
_refine_ls_wR_factor_gt 0.0987
_refine_ls_wR_factor_ref 0.1069
_reflns_number_gt 6488
_reflns_number_total 8621
_reflns_threshold_expression >2sigma(I)
_cod_data_source_file ic302672a_si_002_12.cif
_cod_data_source_block Co(THF)4CoBr4
_cod_original_cell_volume 2406.28(15)
_cod_database_code 4334331

loop_
_symmetry_equiv_pos_as_xyz
'x, y, z'
'-x, -y, -z'

loop_
_atom_site_label
_atom_site_type_symbol
_atom_site_fract_x
_atom_site_fract_y
_atom_site_fract_z
_atom_site_U_iso_or_equiv
_atom_site_adp_type
_atom_site_occupancy
_atom_site_symmetry_multiplicity
_atom_site_calc_flag
_atom_site_refinement_flags
Br1 Br 1.10966(7) 0.89849(5) 0.13697(5) 0.02294(18) Uani 1 1 d .
Br2 Br 0.88270(7) 0.75898(5) 0.34788(5) 0.02343(18) Uani 1 1 d .
Br3 Br 1.27574(8) 0.69133(6) 0.31802(6) 0.0326(2) Uani 1 1 d .
Br4 Br 0.97453(8) 0.64944(6) 0.19058(6) 0.0292(2) Uani 1 1 d .
Br5 Br 0.50224(8) 0.26109(5) 0.36013(5) 0.02473(19) Uani 1 1 d .
Br6 Br 0.34479(7) 0.38244(5) 0.14586(5) 0.02193(18) Uani 1 1 d .
Br7 Br 0.49079(8) 0.14680(6) 0.19798(6) 0.0307(2) Uani 1 1 d .
Br8 Br 0.14941(8) 0.15632(6) 0.34964(6) 0.0347(2) Uani 1 1 d .
Co1 Co 0.93668(9) 0.93158(7) 0.24741(7) 0.0169(2) Uani 1 1 d .
Co2 Co 1.06702(10) 0.73820(7) 0.24968(7) 0.0228(2) Uani 1 1 d .
Co3 Co 0.47706(9) 0.43046(7) 0.24632(7) 0.0171(2) Uani 1 1 d .
Co4 Co 0.36656(10) 0.22541(7) 0.26506(7) 0.0227(2) Uani 1 1 d .
O1 O 0.9786(5) 1.0699(3) 0.1569(3) 0.0213(12) Uani 1 1 d .
O2 O 1.0955(5) 0.9264(3) 0.3262(3) 0.0217(12) Uani 1 1 d .
O3 O 0.8026(5) 0.9646(3) 0.3325(3) 0.0206(12) Uani 1 1 d .
O4 O 0.7667(5) 0.9365(4) 0.1765(4) 0.0243(12) Uani 1 1 d .
O5 O 0.5850(5) 0.4743(3) 0.3232(3) 0.0199(11) Uani 1 1 d .
O6 O 0.4647(5) 0.5672(3) 0.1480(3) 0.0213(12) Uani 1 1 d .
O7 O 0.6709(5) 0.4335(4) 0.1760(3) 0.0222(12) Uani 1 1 d .
O8 O 0.2888(5) 0.4325(3) 0.3178(3) 0.0205(12) Uani 1 1 d .
C1 C 1.1130(8) 1.1169(5) 0.1401(6) 0.030(2) Uani 1 1 d .
H1A H 1.1860 1.0882 0.1186 0.036 Uiso 1 1 calc R
H1B H 1.1381 1.1146 0.1963 0.036 Uiso 1 1 calc R
C2 C 1.0992(9) 1.2146(6) 0.0684(6) 0.039(2) Uani 1 1 d .
H2A H 1.1399 1.2252 0.0080 0.047 Uiso 1 1 calc R
H2B H 1.1447 1.2577 0.0829 0.047 Uiso 1 1 calc R
C3 C 0.9413(8) 1.2238(6) 0.0719(6) 0.034(2) Uani 1 1 d .
H3A H 0.9056 1.2380 0.1203 0.041 Uiso 1 1 calc R
H3B H 0.9149 1.2716 0.0133 0.041 Uiso 1 1 calc R
C4 C 0.8893(8) 1.1317(5) 0.0922(6) 0.0284(19) Uani 1 1 d .
H4A H 0.7910 1.1197 0.1189 0.034 Uiso 1 1 calc R
H4B H 0.8977 1.1257 0.0368 0.034 Uiso 1 1 calc R
C5 C 1.2456(7) 0.9275(6) 0.3051(5) 0.0263(19) Uani 1 1 d .
H5A H 1.2846 0.9908 0.2672 0.032 Uiso 1 1 calc R
H5B H 1.2682 0.8932 0.2721 0.032 Uiso 1 1 calc R
C6 C 1.3043(8) 0.8826(6) 0.3959(6) 0.034(2) Uani 1 1 d .
H6A H 1.3814 0.8438 0.3958 0.040 Uiso 1 1 calc R
H6B H 1.3380 0.9287 0.4108 0.040 Uiso 1 1 calc R
C7 C 1.1816(8) 0.8262(6) 0.4615(5) 0.030(2) Uani 1 1 d .
H7A H 1.1691 0.7674 0.4620 0.036 Uiso 1 1 calc R
H7B H 1.1912 0.8145 0.5236 0.036 Uiso 1 1 calc R
C8 C 1.0640(7) 0.8868(6) 0.4229(5) 0.0239(18) Uani 1 1 d .
H8A H 0.9742 0.8510 0.4439 0.029 Uiso 1 1 calc R
H8B H 1.0593 0.9346 0.4411 0.029 Uiso 1 1 calc R
C9 C 0.8203(8) 1.0545(5) 0.3270(5) 0.0251(18) Uani 1 1 d .
H9A H 0.7796 1.1021 0.2740 0.030 Uiso 1 1 calc R
H9B H 0.9199 1.0712 0.3218 0.030 Uiso 1 1 calc R
C10 C 0.7457(8) 1.0442(6) 0.4130(6) 0.0294(19) Uani 1 1 d .
H10A H 0.7062 1.1022 0.4038 0.035 Uiso 1 1 calc R
H10B H 0.8084 1.0241 0.4609 0.035 Uiso 1 1 calc R
C11 C 0.6317(9) 0.9720(6) 0.4372(6) 0.032(2) Uani 1 1 d .
H11A H 0.5974 0.9422 0.5025 0.038 Uiso 1 1 calc R
H11B H 0.5529 0.9978 0.4013 0.038 Uiso 1 1 calc R
C12 C 0.7067(7) 0.9064(5) 0.4124(5) 0.0221(17) Uani 1 1 d .
H12A H 0.7578 0.8633 0.4624 0.027 Uiso 1 1 calc R
H12B H 0.6405 0.8715 0.3985 0.027 Uiso 1 1 calc R
C13 C 0.7706(8) 0.9169(7) 0.1021(6) 0.034(2) Uani 1 1 d .
H13A H 0.7781 0.8509 0.1239 0.041 Uiso 1 1 calc R
H13B H 0.8505 0.9503 0.0562 0.041 Uiso 1 1 calc R
C14 C 0.6362(8) 0.9485(7) 0.0633(6) 0.037(2) Uani 1 1 d .
H14A H 0.6424 1.0148 0.0207 0.044 Uiso 1 1 calc R
H14B H 0.6091 0.9158 0.0315 0.044 Uiso 1 1 calc R
C15 C 0.5364(8) 0.9259(8) 0.1447(6) 0.049(3) Uani 1 1 d .
H15A H 0.4830 0.8681 0.1640 0.059 Uiso 1 1 calc R
H15B H 0.4705 0.9748 0.1316 0.059 Uiso 1 1 calc R
C16 C 0.6243(7) 0.9167(6) 0.2185(5) 0.029(2) Uani 1 1 d .
H16A H 0.5967 0.9604 0.2401 0.035 Uiso 1 1 calc R
H16B H 0.6128 0.8543 0.2706 0.035 Uiso 1 1 calc R
C17 C 0.6423(7) 0.4188(5) 0.4084(5) 0.0217(17) Uani 1 1 d .
H17A H 0.7093 0.3768 0.4024 0.026 Uiso 1 1 calc R
H17B H 0.5676 0.3826 0.4574 0.026 Uiso 1 1 calc R
C18 C 0.7140(8) 0.4860(6) 0.4277(6) 0.0272(19) Uani 1 1 d .
H18A H 0.8106 0.5013 0.3979 0.033 Uiso 1 1 calc R
H18B H 0.7147 0.4620 0.4936 0.033 Uiso 1 1 calc R
C19 C 0.6253(8) 0.5682(6) 0.3877(5) 0.0293(19) Uani 1 1 d .
H19A H 0.5396 0.5598 0.4285 0.035 Uiso 1 1 calc R
H19B H 0.6775 0.6245 0.3749 0.035 Uiso 1 1 calc R
C20 C 0.5929(8) 0.5707(5) 0.3016(5) 0.0235(18) Uani 1 1 d .
H20A H 0.5035 0.5990 0.2838 0.028 Uiso 1 1 calc R
H20B H 0.6671 0.6055 0.2516 0.028 Uiso 1 1 calc R
C21 C 0.5757(8) 0.6286(5) 0.0833(5) 0.0266(19) Uani 1 1 d .
H21A H 0.5871 0.6226 0.0278 0.032 Uiso 1 1 calc R
H21B H 0.6649 0.6170 0.1097 0.032 Uiso 1 1 calc R
C22 C 0.5268(8) 0.7218(6) 0.0632(5) 0.030(2) Uani 1 1 d .
H22A H 0.5717 0.7700 0.0042 0.036 Uiso 1 1 calc R
H22B H 0.5456 0.7363 0.1113 0.036 Uiso 1 1 calc R
C23 C 0.3717(9) 0.7111(6) 0.0613(6) 0.037(2) Uani 1 1 d .
H23A H 0.3199 0.7527 0.0780 0.044 Uiso 1 1 calc R
H23B H 0.3513 0.7237 0.0005 0.044 Uiso 1 1 calc R
C24 C 0.3338(7) 0.6126(5) 0.1307(6) 0.0273(19) Uani 1 1 d .
H24A H 0.2857 0.6083 0.1871 0.033 Uiso 1 1 calc R
H24B H 0.2720 0.5845 0.1069 0.033 Uiso 1 1 calc R
C25 C 0.8010(7) 0.4182(6) 0.2166(6) 0.029(2) Uani 1 1 d .
H25A H 0.7943 0.3599 0.2740 0.035 Uiso 1 1 calc R
H25B H 0.8237 0.4681 0.2292 0.035 Uiso 1 1 calc R
C26 C 0.9110(9) 0.4158(8) 0.1473(6) 0.044(3) Uani 1 1 d .
H26A H 0.9932 0.4558 0.1372 0.052 Uiso 1 1 calc R
H26B H 0.9408 0.3531 0.1676 0.052 Uiso 1 1 calc R
C27 C 0.8411(7) 0.4500(6) 0.0620(5) 0.030(2) Uani 1 1 d .
H27A H 0.8514 0.5171 0.0254 0.036 Uiso 1 1 calc R
H27B H 0.8788 0.4225 0.0247 0.036 Uiso 1 1 calc R
C28 C 0.6934(7) 0.4187(6) 0.0988(5) 0.029(2) Uani 1 1 d .
H28A H 0.6302 0.4545 0.0532 0.035 Uiso 1 1 calc R
H28B H 0.6781 0.3534 0.1173 0.035 Uiso 1 1 calc R
C29 C 0.2792(7) 0.4344(6) 0.4025(5) 0.0263(19) Uani 1 1 d .
H29A H 0.3351 0.4869 0.3958 0.032 Uiso 1 1 calc R
H29B H 0.3132 0.3778 0.4504 0.032 Uiso 1 1 calc R
C30 C 0.1275(7) 0.4427(6) 0.4260(5) 0.0251(18) Uani 1 1 d .
H30A H 0.1005 0.5065 0.3936 0.030 Uiso 1 1 calc R
H30B H 0.1038 0.4183 0.4920 0.030 Uiso 1 1 calc R
C31 C 0.0605(8) 0.3841(6) 0.3930(6) 0.0275(19) Uani 1 1 d .
H31A H 0.0640 0.3185 0.4365 0.033 Uiso 1 1 calc R
H31B H -0.0372 0.3991 0.3830 0.033 Uiso 1 1 calc R
C32 C 0.1494(7) 0.4096(6) 0.3052(5) 0.0267(19) Uani 1 1 d .
H32A H 0.1517 0.3580 0.2924 0.032 Uiso 1 1 calc R
H32B H 0.1128 0.4625 0.2544 0.032 Uiso 1 1 calc R

loop_
_atom_site_aniso_label
_atom_site_aniso_U_11
_atom_site_aniso_U_22
_atom_site_aniso_U_33
_atom_site_aniso_U_23
_atom_site_aniso_U_13
_atom_site_aniso_U_12
Br1 0.0225(4) 0.0217(4) 0.0233(4) -0.0103(4) 0.0001(3) 0.0005(3)
Br2 0.0260(4) 0.0168(4) 0.0256(4) -0.0097(4) 0.0021(3) -0.0025(3)
Br3 0.0313(5) 0.0266(5) 0.0423(5) -0.0170(4) -0.0130(4) 0.0099(4)
Br4 0.0274(4) 0.0282(5) 0.0382(5) -0.0214(4) -0.0021(3) -0.0014(3)
Br5 0.0284(4) 0.0170(4) 0.0282(5) -0.0093(4) -0.0094(3) -0.0014(3)
Br6 0.0238(4) 0.0213(4) 0.0227(4) -0.0118(4) -0.0047(3) -0.0007(3)
Br7 0.0331(5) 0.0256(5) 0.0354(5) -0.0168(4) -0.0025(3) 0.0028(3)
Br8 0.0310(5) 0.0387(6) 0.0339(5) -0.0184(4) 0.0036(3) -0.0161(4)
Co1 0.0162(5) 0.0154(6) 0.0199(6) -0.0092(5) -0.0013(4) -0.0012(4)
Co2 0.0236(6) 0.0177(6) 0.0275(6) -0.0113(5) -0.0027(4) 0.0019(4)
Co3 0.0165(5) 0.0162(6) 0.0199(6) -0.0095(5) -0.0028(4) -0.0001(4)
Co4 0.0233(5) 0.0191(6) 0.0254(6) -0.0107(5) -0.0020(4) -0.0036(4)
O1 0.019(3) 0.017(3) 0.024(3) -0.007(2) -0.003(2) 0.000(2)
O2 0.017(3) 0.024(3) 0.025(3) -0.012(3) -0.006(2) 0.000(2)
O3 0.021(3) 0.020(3) 0.026(3) -0.015(3) 0.000(2) -0.002(2)
O4 0.018(3) 0.025(3) 0.031(3) -0.014(3) 0.000(2) -0.003(2)
O5 0.023(3) 0.018(3) 0.022(3) -0.012(2) -0.005(2) 0.000(2)
O6 0.019(3) 0.016(3) 0.027(3) -0.009(2) -0.001(2) -0.001(2)
O7 0.021(3) 0.024(3) 0.025(3) -0.014(3) -0.005(2) 0.003(2)
O8 0.016(3) 0.023(3) 0.022(3) -0.011(3) -0.001(2) 0.000(2)
C1 0.024(4) 0.023(5) 0.042(5) -0.015(4) -0.005(4) -0.003(3)
C2 0.047(6) 0.016(5) 0.042(6) -0.004(4) -0.004(4) -0.008(4)
C3 0.040(5) 0.017(5) 0.034(5) -0.003(4) -0.005(4) 0.002(4)
C4 0.033(5) 0.020(5) 0.029(5) -0.010(4) -0.005(3) 0.003(4)
C5 0.014(4) 0.029(5) 0.034(5) -0.014(4) 0.001(3) 0.000(3)
C6 0.019(4) 0.040(6) 0.035(5) -0.013(5) -0.006(3) -0.002(4)
C7 0.027(4) 0.037(5) 0.018(4) -0.006(4) -0.007(3) -0.001(4)
C8 0.021(4) 0.028(5) 0.023(5) -0.013(4) 0.001(3) -0.004(3)
C9 0.027(4) 0.022(5) 0.029(5) -0.014(4) -0.005(3) 0.003(3)
C10 0.034(5) 0.026(5) 0.033(5) -0.018(4) -0.004(4) -0.001(4)
C11 0.040(5) 0.026(5) 0.036(5) -0.022(4) 0.002(4) 0.001(4)
C12 0.022(4) 0.021(5) 0.023(4) -0.012(4) -0.002(3) -0.004(3)
C13 0.032(5) 0.047(6) 0.032(5) -0.028(5) -0.001(4) 0.001(4)
C14 0.031(5) 0.047(6) 0.036(5) -0.022(5) -0.010(4) 0.003(4)
C15 0.021(5) 0.095(9) 0.033(6) -0.032(6) -0.004(4) 0.000(5)
C16 0.019(4) 0.040(6) 0.027(5) -0.017(4) 0.001(3) -0.006(4)
C17 0.020(4) 0.025(5) 0.024(4) -0.013(4) -0.007(3) 0.003(3)
C18 0.029(4) 0.029(5) 0.028(5) -0.016(4) -0.005(3) 0.001(4)
C19 0.036(5) 0.028(5) 0.033(5) -0.021(4) -0.004(4) -0.006(4)
C20 0.030(4) 0.018(4) 0.026(5) -0.013(4) -0.005(3) 0.000(3)
C21 0.032(4) 0.017(5) 0.020(4) -0.002(4) 0.006(3) -0.004(3)
C22 0.037(5) 0.025(5) 0.021(5) -0.006(4) 0.000(3) -0.005(4)
C23 0.041(5) 0.019(5) 0.036(5) -0.002(4) -0.005(4) 0.009(4)
C24 0.017(4) 0.028(5) 0.035(5) -0.013(4) -0.006(3) 0.004(3)
C25 0.021(4) 0.039(6) 0.035(5) -0.023(4) -0.006(3) 0.002(4)
C26 0.033(5) 0.070(8) 0.038(6) -0.033(6) -0.010(4) 0.008(5)
C27 0.018(4) 0.041(6) 0.032(5) -0.019(4) 0.000(3) -0.001(4)
C28 0.020(4) 0.044(6) 0.033(5) -0.027(5) 0.003(3) -0.004(4)
C29 0.024(4) 0.031(5) 0.025(5) -0.015(4) -0.003(3) 0.003(3)
C30 0.023(4) 0.023(5) 0.029(5) -0.013(4) 0.005(3) 0.000(3)
C31 0.019(4) 0.029(5) 0.037(5) -0.019(4) 0.000(3) -0.005(3)
C32 0.012(4) 0.037(5) 0.038(5) -0.024(4) -0.005(3) -0.004(3)

loop_
_atom_type_symbol
_atom_type_description
_atom_type_scat_dispersion_real
_atom_type_scat_dispersion_imag
_atom_type_scat_source
C C 0.0033 0.0016 'International Tables Vol C Tables 4.2.6.8 and 6.1.1.4'
H H 0.0000 0.0000 'International Tables Vol C Tables 4.2.6.8 and 6.1.1.4'
N N 0.0061 0.0033 'International Tables Vol C Tables 4.2.6.8 and 6.1.1.4'
O O 0.0106 0.0060 'International Tables Vol C Tables 4.2.6.8 and 6.1.1.4'
Co Co 0.3494 0.9721 'International Tables Vol C Tables 4.2.6.8 and 6.1.1.4'
Br Br -0.2901 2.4595 'International Tables Vol C Tables 4.2.6.8 and 6.1.1.4'

loop_
_geom_angle_atom_site_label_1
_geom_angle_atom_site_label_2
_geom_angle_atom_site_label_3
_geom_angle
Co2 Br1 Co1 85.77(4)
Co2 Br2 Co1 86.88(4)
Co4 Br5 Co3 86.71(4)
Co4 Br6 Co3 85.56(4)
O1 Co1 O3 90.0(2)
O1 Co1 O2 93.12(19)
O3 Co1 O2 87.02(19)
O1 Co1 O4 87.98(19)
O3 Co1 O4 88.75(19)
O2 Co1 O4 175.6(2)
O1 Co1 Br2 175.30(15)
O3 Co1 Br2 93.32(14)
O2 Co1 Br2 90.36(14)
O4 Co1 Br2 88.77(15)
O1 Co1 Br1 87.31(14)
O3 Co1 Br1 177.20(14)
O2 Co1 Br1 92.33(14)
O4 Co1 Br1 91.94(14)
Br2 Co1 Br1 89.40(4)
Br3 Co2 Br4 117.16(5)
Br3 Co2 Br1 105.95(5)
Br4 Co2 Br1 112.98(5)
Br3 Co2 Br2 112.67(5)
Br4 Co2 Br2 109.13(5)
Br1 Co2 Br2 97.16(4)
O8 Co3 O6 91.77(19)
O8 Co3 O7 177.0(2)
O6 Co3 O7 86.93(19)
O8 Co3 O5 89.58(19)
O6 Co3 O5 89.31(19)
O7 Co3 O5 87.67(19)
O8 Co3 Br5 91.46(14)
O6 Co3 Br5 176.52(14)
O7 Co3 Br5 89.91(14)
O5 Co3 Br5 92.02(14)
O8 Co3 Br6 90.94(14)
O6 Co3 Br6 88.57(14)
O7 Co3 Br6 91.75(14)
O5 Co3 Br6 177.84(14)
Br5 Co3 Br6 90.06(4)
Br8 Co4 Br7 116.17(5)
Br8 Co4 Br6 111.98(5)
Br7 Co4 Br6 107.97(5)
Br8 Co4 Br5 107.93(5)
Br7 Co4 Br5 113.79(5)
Br6 Co4 Br5 97.50(4)
C1 O1 C4 108.6(6)
C1 O1 Co1 123.9(4)
C4 O1 Co1 127.0(4)
C8 O2 C5 108.4(5)
C8 O2 Co1 119.4(4)
C5 O2 Co1 128.6(4)
C12 O3 C9 109.0(5)
C12 O3 Co1 130.3(4)
C9 O3 Co1 119.5(4)
C13 O4 C16 105.9(5)
C13 O4 Co1 125.5(4)
C16 O4 Co1 122.8(4)
C17 O5 C20 109.2(5)
C17 O5 Co3 128.4(4)
C20 O5 Co3 121.8(4)
C21 O6 C24 109.3(6)
C21 O6 Co3 127.8(4)
C24 O6 Co3 122.8(4)
C28 O7 C25 107.7(5)
C28 O7 Co3 126.1(4)
C25 O7 Co3 122.9(4)
C29 O8 C32 108.1(5)
C29 O8 Co3 123.6(4)
C32 O8 Co3 126.7(4)
O1 C1 C2 106.5(6)
C1 C2 C3 103.0(6)
C4 C3 C2 102.3(7)
O1 C4 C3 104.0(6)
O2 C5 C6 105.9(6)
C7 C6 C5 103.2(6)
C8 C7 C6 101.7(7)
O2 C8 C7 104.9(6)
O3 C9 C10 105.2(6)
C9 C10 C11 103.6(7)
C12 C11 C10 101.7(6)
O3 C12 C11 104.4(6)
O4 C13 C14 104.9(6)
C15 C14 C13 103.1(7)
C14 C15 C16 106.0(7)
O4 C16 C15 105.6(6)
O5 C17 C18 105.0(6)
C17 C18 C19 102.8(6)
C20 C19 C18 102.1(6)
O5 C20 C19 104.9(6)
O6 C21 C22 103.1(6)
C21 C22 C23 102.3(7)
C24 C23 C22 104.3(6)
O6 C24 C23 105.9(6)
O7 C25 C26 105.6(6)
C27 C26 C25 104.8(7)
C28 C27 C26 102.1(7)
O7 C28 C27 104.4(6)
O8 C29 C30 105.9(6)
C29 C30 C31 100.9(6)
C32 C31 C30 102.4(6)
O8 C32 C31 105.5(6)

loop_
_geom_bond_atom_site_label_1
_geom_bond_atom_site_label_2
_geom_bond_distance
Br1 Co2 2.4411(13)
Br1 Co1 2.6444(12)
Br2 Co2 2.4582(13)
Br2 Co1 2.5783(12)
Br3 Co2 2.3761(13)
Br4 Co2 2.3816(13)
Br5 Co4 2.4638(13)
Br5 Co3 2.5833(13)
Br6 Co4 2.4555(13)
Br6 Co3 2.6437(12)
Br7 Co4 2.3764(13)
Br8 Co4 2.3743(13)
Co1 O1 2.088(5)
Co1 O3 2.114(5)
Co1 O2 2.116(5)
Co1 O4 2.117(5)
Co3 O8 2.096(5)
Co3 O6 2.102(5)
Co3 O7 2.108(5)
Co3 O5 2.135(5)
O1 C1 1.456(9)
O1 C4 1.456(9)
O2 C8 1.442(9)
O2 C5 1.461(8)
O3 C12 1.460(8)
O3 C9 1.477(9)
O4 C13 1.448(9)
O4 C16 1.449(9)
O5 C17 1.459(8)
O5 C20 1.476(9)
O6 C21 1.450(9)
O6 C24 1.460(8)
O7 C28 1.445(9)
O7 C25 1.462(9)
O8 C29 1.448(9)
O8 C32 1.471(8)
C1 C2 1.515(11)
C2 C3 1.536(12)
C3 C4 1.490(11)
C5 C6 1.525(11)
C6 C7 1.508(11)
C7 C8 1.505(11)
C9 C10 1.492(11)
C10 C11 1.516(11)
C11 C12 1.515(11)
C13 C14 1.499(11)
C14 C15 1.488(12)
C15 C16 1.535(11)
C17 C18 1.509(11)
C18 C19 1.520(11)
C19 C20 1.508(10)
C21 C22 1.519(11)
C22 C23 1.521(11)
C23 C24 1.515(11)
C25 C26 1.522(11)
C26 C27 1.511(11)
C27 C28 1.491(10)
C29 C30 1.507(10)
C30 C31 1.521(11)
C31 C32 1.508(11)
